data_4120730
loop_
_publ_author_name
'Gyeongshin Choi'
'Hayato Tsurugi'
'Kazushi Mashima'

_publ_section_title
;
 Hemilabile N-Xylyl-N'-methylperimidine Carbene Iridium Complexes as
 Catalysts for C-H Activation and Dehydrogenative Silylation: Dual Role of
 N-Xylyl Moiety for ortho-C-H Bond Activation and Reductive Bond Cleavage
;
_journal_name_full 'Journal of the American Chemical Society'
_journal_page_first 13149
_journal_page_last 13161
_journal_paper_doi 10.1021/ja406519u
_journal_volume 135
_journal_year 2013
_chemical_formula_moiety 'C29 H26 Ir N3 O2'
_chemical_formula_sum 'C29 H26 Ir N3 O2'
_chemical_formula_weight 640.75
_chemical_name_common 6d
_chemical_name_systematic
; 
 ? 
;
_space_group_IT_number 2
_symmetry_cell_setting triclinic
_symmetry_Int_Tables_number 2
_symmetry_space_group_name_Hall '-P 1'
_symmetry_space_group_name_H-M 'P -1'
_atom_sites_solution_hydrogens geom
_atom_sites_solution_primary direct
_atom_sites_solution_secondary difmap
_audit_creation_method SHELXL-97
_cell_angle_alpha 79.233(17)
_cell_angle_beta 77.184(13)
_cell_angle_gamma 81.433(15)
_cell_formula_units_Z 2
_cell_length_a 9.649(5)
_cell_length_b 10.834(6)
_cell_length_c 11.591(6)
_cell_measurement_reflns_used 3145
_cell_measurement_temperature 113(2)
_cell_measurement_theta_max 27.48
_cell_measurement_theta_min 3.07
_cell_volume 1153.4(11)
_computing_cell_refinement CrystalClear
_computing_data_collection 'CrystalClear (Rigaku Inc., 2007)'
_computing_data_reduction CrystalClear
_computing_molecular_graphics 'CrystalStructure 4.0'
_computing_publication_material 'CrystalStructure 4.0 (Rigaku, 2010)'
_computing_structure_refinement 'SHELXL-97 (Sheldrick, 1997)'
_computing_structure_solution 'SHELXS-97 (Sheldrick, 1990)'
_diffrn_ambient_temperature 113(2)
_diffrn_detector_area_resol_mean 7.314
_diffrn_measured_fraction_theta_full 0.964
_diffrn_measured_fraction_theta_max 0.964
_diffrn_measurement_device_type 'Rigaku Mercury70'
_diffrn_measurement_method \w
_diffrn_radiation_monochromator graphite
_diffrn_radiation_source 'fine-focus sealed tube'
_diffrn_radiation_type MoK\a
_diffrn_radiation_wavelength 0.71075
_diffrn_reflns_av_R_equivalents 0.0282
_diffrn_reflns_av_sigmaI/netI 0.0421
_diffrn_reflns_limit_h_max 12
_diffrn_reflns_limit_h_min -12
_diffrn_reflns_limit_k_max 13
_diffrn_reflns_limit_k_min -14
_diffrn_reflns_limit_l_max 15
_diffrn_reflns_limit_l_min -15
_diffrn_reflns_number 10949
_diffrn_reflns_theta_full 27.60
_diffrn_reflns_theta_max 27.60
_diffrn_reflns_theta_min 3.11
_exptl_absorpt_coefficient_mu 5.822
_exptl_absorpt_correction_T_max 0.628
_exptl_absorpt_correction_T_min 0.317
_exptl_absorpt_correction_type multi-scan
_exptl_absorpt_process_details 'REQAB (Rigaku, 1998)'
_exptl_crystal_colour yellow
_exptl_crystal_density_diffrn 1.845
_exptl_crystal_description block
_exptl_crystal_F_000 628
_exptl_crystal_size_max 0.28
_exptl_crystal_size_mid 0.17
_exptl_crystal_size_min 0.08
_refine_diff_density_max 4.462
_refine_diff_density_min -1.511
_refine_diff_density_rms 0.153
_refine_ls_extinction_method none
_refine_ls_goodness_of_fit_ref 1.124
_refine_ls_hydrogen_treatment mixed
_refine_ls_matrix_type full
_refine_ls_number_parameters 320
_refine_ls_number_reflns 5168
_refine_ls_number_restraints 0
_refine_ls_restrained_S_all 1.124
_refine_ls_R_factor_all 0.0364
_refine_ls_R_factor_gt 0.0346
_refine_ls_shift/su_max 0.002
_refine_ls_shift/su_mean 0.000
_refine_ls_structure_factor_coef Fsqd
_refine_ls_weighting_details 'calc w=1/[\s^2^(Fo^2^)+(0.0214P)^2^+4.5831P] where P=(Fo^2^+2Fc^2^)/3'
_refine_ls_weighting_scheme calc
_refine_ls_wR_factor_gt 0.0765
_refine_ls_wR_factor_ref 0.0780
_reflns_number_gt 4952
_reflns_number_total 5359
_reflns_threshold_expression >2sigma(I)
_cod_data_source_file ja406519u_si_001_10.cif
_cod_data_source_block 6d
_cod_original_cell_volume 1153.3(11)
_cod_database_code 4120730

loop_
_symmetry_equiv_pos_as_xyz
'x, y, z'
'-x, -y, -z'

loop_
_atom_site_label
_atom_site_type_symbol
_atom_site_fract_x
_atom_site_fract_y
_atom_site_fract_z
_atom_site_U_iso_or_equiv
_atom_site_adp_type
_atom_site_occupancy
_atom_site_symmetry_multiplicity
_atom_site_calc_flag
_atom_site_refinement_flags
Ir1 Ir 0.061436(18) 0.775717(17) 0.207496(15) 0.02158(7) Uani 1 1 d .
O1 O 0.1628(3) 0.5814(3) 0.2542(3) 0.0250(7) Uani 1 1 d .
O2 O 0.2622(3) 0.7378(3) 0.2861(3) 0.0270(7) Uani 1 1 d .
N1 N 0.2699(4) 0.8501(4) -0.0159(3) 0.0235(8) Uani 1 1 d .
N2 N 0.1009(4) 0.7250(4) -0.0293(3) 0.0206(8) Uani 1 1 d .
N3 N -0.0384(4) 0.7821(4) 0.3874(3) 0.0198(8) Uani 1 1 d .
C1 C 0.1574(5) 0.7865(4) 0.0389(4) 0.0205(9) Uani 1 1 d .
C2 C 0.3291(5) 0.9258(5) 0.0501(5) 0.0282(11) Uani 1 1 d .
H2A H 0.2825 0.9116 0.1349 0.034 Uiso 1 1 calc R
H2B H 0.3121 1.0156 0.0171 0.034 Uiso 1 1 calc R
H2C H 0.4322 0.9007 0.0422 0.034 Uiso 1 1 calc R
C3 C 0.3292(5) 0.8563(5) -0.1393(4) 0.0257(10) Uani 1 1 d .
C4 C 0.4294(5) 0.9358(5) -0.1973(5) 0.0311(11) Uani 1 1 d .
H4 H 0.4558 0.9945 -0.1569 0.037 Uiso 1 1 calc R
C5 C 0.4927(6) 0.9291(6) -0.3182(5) 0.0371(13) Uani 1 1 d .
H5 H 0.5594 0.9865 -0.3600 0.044 Uiso 1 1 calc R
C6 C 0.4605(6) 0.8420(6) -0.3765(5) 0.0377(13) Uani 1 1 d .
H6 H 0.5077 0.8370 -0.4569 0.045 Uiso 1 1 calc R
C7 C 0.3579(5) 0.7601(5) -0.3184(5) 0.0311(12) Uani 1 1 d .
C8 C 0.3183(6) 0.6687(5) -0.3739(5) 0.0339(12) Uani 1 1 d .
H8 H 0.3585 0.6639 -0.4558 0.041 Uiso 1 1 calc R
C9 C 0.2238(6) 0.5884(5) -0.3116(5) 0.0335(12) Uani 1 1 d .
H9 H 0.2053 0.5227 -0.3482 0.040 Uiso 1 1 calc R
C10 C 0.1522(5) 0.5996(5) -0.1942(4) 0.0268(10) Uani 1 1 d .
H10 H 0.0870 0.5415 -0.1513 0.032 Uiso 1 1 calc R
C11 C 0.1776(5) 0.6955(5) -0.1416(4) 0.0237(10) Uani 1 1 d .
C12 C 0.2880(5) 0.7696(5) -0.1993(4) 0.0249(10) Uani 1 1 d .
C13 C -0.0476(5) 0.7093(4) 0.0188(4) 0.0208(9) Uani 1 1 d .
C14 C -0.0973(5) 0.7413(4) 0.1351(4) 0.0195(9) Uani 1 1 d .
C15 C -0.2433(5) 0.7366(4) 0.1837(4) 0.0229(9) Uani 1 1 d .
C16 C -0.3311(5) 0.7036(4) 0.1166(4) 0.0233(9) Uani 1 1 d .
H16 H -0.4300 0.7013 0.1506 0.028 Uiso 1 1 calc R
C17 C -0.2812(5) 0.6743(5) 0.0031(4) 0.0258(10) Uani 1 1 d .
C18 C -0.1358(5) 0.6784(4) -0.0469(4) 0.0235(10) Uani 1 1 d .
H18 H -0.0984 0.6601 -0.1256 0.028 Uiso 1 1 calc R
C19 C -0.0083(5) 0.9570(5) 0.2004(4) 0.0267(10) Uani 1 1 d .
H19 H -0.0009 1.0133 0.1264 0.032 Uiso 1 1 calc R
C20 C -0.0666(5) 0.9970(5) 0.3052(4) 0.0265(10) Uani 1 1 d .
H20 H -0.0953 1.0840 0.3097 0.032 Uiso 1 1 calc R
C21 C -0.0837(5) 0.9017(5) 0.4104(4) 0.0233(10) Uani 1 1 d .
C22 C 0.2599(5) 0.6206(5) 0.2900(4) 0.0255(10) Uani 1 1 d .
C23 C 0.3736(6) 0.5268(5) 0.3364(5) 0.0345(12) Uani 1 1 d .
H23A H 0.4229 0.4764 0.2743 0.041 Uiso 1 1 calc R
H23B H 0.3296 0.4708 0.4074 0.041 Uiso 1 1 calc R
H23C H 0.4427 0.5718 0.3580 0.041 Uiso 1 1 calc R
C24 C -0.1418(5) 0.9233(5) 0.5260(4) 0.0281(11) Uani 1 1 d .
H24 H -0.1745 1.0069 0.5414 0.034 Uiso 1 1 calc R
C25 C -0.1522(5) 0.8228(5) 0.6189(4) 0.0281(11) Uani 1 1 d .
H25 H -0.1911 0.8366 0.6988 0.034 Uiso 1 1 calc R
C26 C -0.1055(5) 0.7027(5) 0.5945(4) 0.0307(11) Uani 1 1 d .
H26 H -0.1119 0.6321 0.6571 0.037 Uiso 1 1 calc R
C27 C -0.0492(5) 0.6865(5) 0.4778(4) 0.0254(10) Uani 1 1 d .
H27 H -0.0167 0.6033 0.4611 0.030 Uiso 1 1 calc R
C28 C -0.3119(5) 0.7661(5) 0.3062(4) 0.0279(10) Uani 1 1 d .
H28A H -0.2782 0.6997 0.3669 0.033 Uiso 1 1 calc R
H28B H -0.4160 0.7703 0.3171 0.033 Uiso 1 1 calc R
H28C H -0.2863 0.8477 0.3149 0.033 Uiso 1 1 calc R
C29 C -0.3773(5) 0.6358(5) -0.0661(5) 0.0321(11) Uani 1 1 d .
H29A H -0.4750 0.6374 -0.0186 0.039 Uiso 1 1 calc R
H29B H -0.3432 0.5500 -0.0835 0.039 Uiso 1 1 calc R
H29C H -0.3765 0.6946 -0.1415 0.039 Uiso 1 1 calc R

loop_
_atom_site_aniso_label
_atom_site_aniso_U_11
_atom_site_aniso_U_22
_atom_site_aniso_U_33
_atom_site_aniso_U_23
_atom_site_aniso_U_13
_atom_site_aniso_U_12
Ir1 0.02035(10) 0.02303(12) 0.02003(10) -0.00007(7) -0.00296(7) -0.00410(7)
O1 0.0233(16) 0.0224(18) 0.0272(17) -0.0009(13) -0.0048(13) -0.0002(13)
O2 0.0219(16) 0.031(2) 0.0278(17) -0.0013(14) -0.0066(14) -0.0052(14)
N1 0.0195(18) 0.028(2) 0.0201(18) 0.0021(16) -0.0007(15) -0.0076(16)
N2 0.0174(18) 0.024(2) 0.0186(18) -0.0020(15) -0.0015(14) -0.0026(15)
N3 0.0195(18) 0.020(2) 0.0182(18) 0.0002(15) -0.0038(14) -0.0019(15)
C1 0.016(2) 0.023(2) 0.021(2) 0.0010(18) -0.0062(17) 0.0003(17)
C2 0.028(2) 0.026(3) 0.036(3) -0.005(2) -0.005(2) -0.021(2)
C3 0.019(2) 0.028(3) 0.024(2) 0.0037(19) 0.0006(18) 0.0003(19)
C4 0.023(2) 0.031(3) 0.034(3) 0.002(2) -0.001(2) -0.002(2)
C5 0.026(3) 0.037(3) 0.036(3) 0.005(2) 0.010(2) -0.001(2)
C6 0.029(3) 0.042(3) 0.028(3) 0.004(2) 0.010(2) 0.004(2)
C7 0.024(2) 0.035(3) 0.026(2) -0.002(2) 0.0041(19) 0.007(2)
C8 0.030(3) 0.043(3) 0.022(2) -0.006(2) 0.000(2) 0.009(2)
C9 0.033(3) 0.036(3) 0.030(3) -0.010(2) -0.008(2) 0.009(2)
C10 0.024(2) 0.032(3) 0.023(2) -0.004(2) -0.0051(19) 0.003(2)
C11 0.018(2) 0.030(3) 0.020(2) 0.0019(18) -0.0034(17) 0.0019(19)
C12 0.019(2) 0.028(3) 0.021(2) 0.0007(19) 0.0015(17) 0.0040(19)
C13 0.021(2) 0.020(2) 0.019(2) -0.0005(17) -0.0017(17) -0.0024(18)
C14 0.020(2) 0.017(2) 0.021(2) 0.0001(17) -0.0059(17) -0.0031(17)
C15 0.021(2) 0.020(2) 0.024(2) -0.0010(18) -0.0007(18) 0.0010(18)
C16 0.017(2) 0.021(2) 0.030(2) -0.0023(19) -0.0019(18) -0.0028(18)
C17 0.023(2) 0.023(3) 0.030(2) 0.0026(19) -0.0067(19) -0.0056(19)
C18 0.026(2) 0.023(2) 0.020(2) -0.0012(18) -0.0044(18) -0.0004(19)
C19 0.025(2) 0.031(3) 0.024(2) 0.003(2) -0.0059(19) -0.010(2)
C20 0.027(2) 0.026(3) 0.028(2) -0.003(2) -0.0077(19) -0.005(2)
C21 0.020(2) 0.027(3) 0.023(2) -0.0019(19) -0.0053(18) -0.0039(18)
C22 0.022(2) 0.029(3) 0.023(2) -0.0037(19) 0.0001(18) -0.003(2)
C23 0.028(3) 0.037(3) 0.040(3) -0.005(2) -0.015(2) 0.004(2)
C24 0.021(2) 0.034(3) 0.029(2) -0.008(2) -0.0019(19) -0.004(2)
C25 0.025(2) 0.040(3) 0.019(2) -0.005(2) 0.0014(18) -0.009(2)
C26 0.025(2) 0.043(3) 0.022(2) 0.002(2) -0.0058(19) -0.005(2)
C27 0.024(2) 0.027(3) 0.024(2) -0.0018(19) -0.0066(19) -0.0011(19)
C28 0.023(2) 0.030(3) 0.030(2) -0.006(2) -0.0005(19) -0.005(2)
C29 0.024(2) 0.039(3) 0.034(3) -0.007(2) -0.006(2) -0.004(2)

loop_
_atom_type_symbol
_atom_type_description
_atom_type_scat_dispersion_real
_atom_type_scat_dispersion_imag
_atom_type_scat_source
C C 0.0033 0.0016 'International Tables Vol C Tables 4.2.6.8 and 6.1.1.4'
H H 0.0000 0.0000 'International Tables Vol C Tables 4.2.6.8 and 6.1.1.4'
Ir Ir -1.4442 7.9887 'International Tables Vol C Tables 4.2.6.8 and 6.1.1.4'
N N 0.0061 0.0033 'International Tables Vol C Tables 4.2.6.8 and 6.1.1.4'
O O 0.0106 0.0060 'International Tables Vol C Tables 4.2.6.8 and 6.1.1.4'

loop_
_geom_angle_atom_site_label_1
_geom_angle_atom_site_label_2
_geom_angle_atom_site_label_3
_geom_angle
C1 Ir1 C19 96.2(2)
C1 Ir1 C14 79.62(18)
C19 Ir1 C14 92.80(19)
C1 Ir1 N3 174.57(17)
C19 Ir1 N3 78.96(18)
C14 Ir1 N3 102.96(17)
C1 Ir1 O1 92.71(16)
C19 Ir1 O1 165.09(17)
C14 Ir1 O1 100.57(16)
N3 Ir1 O1 91.51(14)
C1 Ir1 O2 96.98(16)
C19 Ir1 O2 108.33(17)
C14 Ir1 O2 158.87(16)
N3 Ir1 O2 82.33(14)
O1 Ir1 O2 58.56(13)
C1 Ir1 C22 95.57(17)
C19 Ir1 C22 137.32(18)
C14 Ir1 C22 129.69(17)
N3 Ir1 C22 86.47(15)
O1 Ir1 C22 29.19(14)
O2 Ir1 C22 29.36(14)
C22 O1 Ir1 92.0(3)
C22 O2 Ir1 89.0(3)
C1 N1 C3 122.8(4)
C1 N1 C2 120.3(4)
C3 N1 C2 116.7(4)
C1 N2 C11 122.2(4)
C1 N2 C13 112.3(4)
C11 N2 C13 125.0(4)
C27 N3 C21 119.0(4)
C27 N3 Ir1 127.5(3)
C21 N3 Ir1 113.2(3)
N1 C1 N2 117.5(4)
N1 C1 Ir1 126.7(3)
N2 C1 Ir1 115.8(3)
N1 C2 H2A 109.5
N1 C2 H2B 109.5
H2A C2 H2B 109.5
N1 C2 H2C 109.5
H2A C2 H2C 109.5
H2B C2 H2C 109.5
C4 C3 N1 122.1(5)
C4 C3 C12 121.0(5)
N1 C3 C12 116.8(4)
C3 C4 C5 118.9(5)
C3 C4 H4 120.6
C5 C4 H4 120.6
C6 C5 C4 121.4(5)
C6 C5 H5 119.3
C4 C5 H5 119.3
C5 C6 C7 120.3(5)
C5 C6 H6 119.8
C7 C6 H6 119.8
C6 C7 C12 119.1(5)
C6 C7 C8 123.2(5)
C12 C7 C8 117.7(5)
C9 C8 C7 120.5(5)
C9 C8 H8 119.8
C7 C8 H8 119.8
C8 C9 C10 121.6(5)
C8 C9 H9 119.2
C10 C9 H9 119.2
C11 C10 C9 119.3(5)
C11 C10 H10 120.4
C9 C10 H10 120.4
C10 C11 C12 119.6(4)
C10 C11 N2 124.5(4)
C12 C11 N2 115.9(4)
C11 C12 C7 120.5(5)
C11 C12 C3 120.4(4)
C7 C12 C3 119.2(5)
C18 C13 C14 123.1(4)
C18 C13 N2 122.8(4)
C14 C13 N2 113.8(4)
C15 C14 C13 116.7(4)
C15 C14 Ir1 130.6(4)
C13 C14 Ir1 112.6(3)
C16 C15 C14 119.6(4)
C16 C15 C28 117.3(4)
C14 C15 C28 123.1(4)
C17 C16 C15 122.9(4)
C17 C16 H16 118.5
C15 C16 H16 118.5
C16 C17 C18 118.3(4)
C16 C17 C29 121.9(4)
C18 C17 C29 119.7(5)
C13 C18 C17 119.4(4)
C13 C18 H18 120.3
C17 C18 H18 120.3
C20 C19 Ir1 116.7(4)
C20 C19 H19 121.7
Ir1 C19 H19 121.7
C19 C20 C21 116.8(5)
C19 C20 H20 121.6
C21 C20 H20 121.6
N3 C21 C24 120.6(4)
N3 C21 C20 113.8(4)
C24 C21 C20 125.7(5)
O1 C22 O2 120.4(5)
O1 C22 C23 119.3(5)
O2 C22 C23 120.3(5)
O1 C22 Ir1 58.8(3)
O2 C22 Ir1 61.6(3)
C23 C22 Ir1 178.0(4)
C22 C23 H23A 109.5
C22 C23 H23B 109.5
H23A C23 H23B 109.5
C22 C23 H23C 109.5
H23A C23 H23C 109.5
H23B C23 H23C 109.5
C25 C24 C21 119.6(5)
C25 C24 H24 120.2
C21 C24 H24 120.2
C26 C25 C24 119.2(5)
C26 C25 H25 120.4
C24 C25 H25 120.4
C25 C26 C27 118.7(5)
C25 C26 H26 120.6
C27 C26 H26 120.6
N3 C27 C26 122.8(5)
N3 C27 H27 118.6
C26 C27 H27 118.6
C15 C28 H28A 109.5
C15 C28 H28B 109.5
H28A C28 H28B 109.5
C15 C28 H28C 109.5
H28A C28 H28C 109.5
H28B C28 H28C 109.5
C17 C29 H29A 109.5
C17 C29 H29B 109.5
H29A C29 H29B 109.5
C17 C29 H29C 109.5
H29A C29 H29C 109.5
H29B C29 H29C 109.5

loop_
_geom_bond_atom_site_label_1
_geom_bond_atom_site_label_2
_geom_bond_distance
Ir1 C1 1.958(5)
Ir1 C19 1.972(5)
Ir1 C14 2.011(5)
Ir1 N3 2.103(4)
Ir1 O1 2.208(3)
Ir1 O2 2.271(3)
Ir1 C22 2.580(5)
O1 C22 1.259(6)
O2 C22 1.265(6)
N1 C1 1.345(6)
N1 C3 1.412(6)
N1 C2 1.466(6)
N2 C1 1.364(6)
N2 C11 1.414(6)
N2 C13 1.441(6)
N3 C27 1.326(6)
N3 C21 1.359(6)
C2 H2A 0.9800
C2 H2B 0.9800
C2 H2C 0.9800
C3 C4 1.367(7)
C3 C12 1.415(7)
C4 C5 1.410(7)
C4 H4 0.9500
C5 C6 1.365(9)
C5 H5 0.9500
C6 C7 1.402(8)
C6 H6 0.9500
C7 C12 1.411(7)
C7 C8 1.414(8)
C8 C9 1.348(8)
C8 H8 0.9500
C9 C10 1.401(7)
C9 H9 0.9500
C10 C11 1.374(7)
C10 H10 0.9500
C11 C12 1.402(7)
C13 C18 1.373(7)
C13 C14 1.416(6)
C14 C15 1.401(6)
C15 C16 1.392(7)
C15 C28 1.499(6)
C16 C17 1.376(7)
C16 H16 0.9500
C17 C18 1.398(7)
C17 C29 1.500(7)
C18 H18 0.9500
C19 C20 1.342(7)
C19 H19 0.9500
C20 C21 1.439(7)
C20 H20 0.9500
C21 C24 1.382(7)
C22 C23 1.501(7)
C23 H23A 0.9800
C23 H23B 0.9800
C23 H23C 0.9800
C24 C25 1.378(7)
C24 H24 0.9500
C25 C26 1.372(8)
C25 H25 0.9500
C26 C27 1.375(7)
C26 H26 0.9500
C27 H27 0.9500
C28 H28A 0.9800
C28 H28B 0.9800
C28 H28C 0.9800
C29 H29A 0.9800
C29 H29B 0.9800
C29 H29C 0.9800

loop_
_geom_torsion_atom_site_label_1
_geom_torsion_atom_site_label_2
_geom_torsion_atom_site_label_3
_geom_torsion_atom_site_label_4
_geom_torsion
C1 Ir1 O1 C22 96.6(3)
C19 Ir1 O1 C22 -30.2(7)
C14 Ir1 O1 C22 176.5(3)
N3 Ir1 O1 C22 -80.0(3)
O2 Ir1 O1 C22 0.0(3)
C1 Ir1 O2 C22 -89.0(3)
C19 Ir1 O2 C22 172.1(3)
C14 Ir1 O2 C22 -9.7(6)
N3 Ir1 O2 C22 96.5(3)
O1 Ir1 O2 C22 0.0(3)
C1 Ir1 N3 C27 -153.0(15)
C19 Ir1 N3 C27 179.6(4)
C14 Ir1 N3 C27 89.2(4)
O1 Ir1 N3 C27 -12.0(4)
O2 Ir1 N3 C27 -70.0(4)
C22 Ir1 N3 C27 -40.7(4)
C1 Ir1 N3 C21 20.8(17)
C19 Ir1 N3 C21 -6.6(3)
C14 Ir1 N3 C21 -97.0(3)
O1 Ir1 N3 C21 161.8(3)
O2 Ir1 N3 C21 103.8(3)
C22 Ir1 N3 C21 133.1(3)
C3 N1 C1 N2 0.7(7)
C2 N1 C1 N2 175.5(4)
C3 N1 C1 Ir1 -177.7(3)
C2 N1 C1 Ir1 -2.8(6)
C11 N2 C1 N1 18.5(6)
C13 N2 C1 N1 -154.3(4)
C11 N2 C1 Ir1 -163.0(3)
C13 N2 C1 Ir1 24.3(5)
C19 Ir1 C1 N1 64.0(4)
C14 Ir1 C1 N1 155.7(4)
N3 Ir1 C1 N1 36.9(18)
O1 Ir1 C1 N1 -104.0(4)
O2 Ir1 C1 N1 -45.4(4)
C22 Ir1 C1 N1 -74.9(4)
C19 Ir1 C1 N2 -114.4(4)
C14 Ir1 C1 N2 -22.7(3)
N3 Ir1 C1 N2 -141.5(15)
O1 Ir1 C1 N2 77.6(3)
O2 Ir1 C1 N2 136.2(3)
C22 Ir1 C1 N2 106.7(3)
C1 N1 C3 C4 170.3(5)
C2 N1 C3 C4 -4.8(7)
C1 N1 C3 C12 -14.2(7)
C2 N1 C3 C12 170.8(4)
N1 C3 C4 C5 174.6(5)
C12 C3 C4 C5 -0.7(7)
C3 C4 C5 C6 -2.7(8)
C4 C5 C6 C7 2.8(8)
C5 C6 C7 C12 0.4(8)
C5 C6 C7 C8 179.3(5)
C6 C7 C8 C9 176.8(5)
C12 C7 C8 C9 -4.3(8)
C7 C8 C9 C10 5.8(8)
C8 C9 C10 C11 0.8(8)
C9 C10 C11 C12 -8.7(7)
C9 C10 C11 N2 172.7(4)
C1 N2 C11 C10 156.1(5)
C13 N2 C11 C10 -32.1(7)
C1 N2 C11 C12 -22.5(6)
C13 N2 C11 C12 149.3(4)
C10 C11 C12 C7 10.2(7)
N2 C11 C12 C7 -171.2(4)
C10 C11 C12 C3 -170.9(4)
N2 C11 C12 C3 7.8(6)
C6 C7 C12 C11 175.3(5)
C8 C7 C12 C11 -3.6(7)
C6 C7 C12 C3 -3.7(7)
C8 C7 C12 C3 177.4(5)
C4 C3 C12 C11 -175.1(5)
N1 C3 C12 C11 9.3(7)
C4 C3 C12 C7 3.9(7)
N1 C3 C12 C7 -171.7(4)
C1 N2 C13 C18 164.0(4)
C11 N2 C13 C18 -8.5(7)
C1 N2 C13 C14 -9.8(6)
C11 N2 C13 C14 177.7(4)
C18 C13 C14 C15 1.8(7)
N2 C13 C14 C15 175.7(4)
C18 C13 C14 Ir1 178.1(4)
N2 C13 C14 Ir1 -8.0(5)
C1 Ir1 C14 C15 -168.3(5)
C19 Ir1 C14 C15 -72.5(5)
N3 Ir1 C14 C15 6.9(5)
O1 Ir1 C14 C15 100.9(4)
O2 Ir1 C14 C15 109.3(5)
C22 Ir1 C14 C15 103.1(5)
C1 Ir1 C14 C13 16.1(3)
C19 Ir1 C14 C13 111.9(3)
N3 Ir1 C14 C13 -168.8(3)
O1 Ir1 C14 C13 -74.7(3)
O2 Ir1 C14 C13 -66.4(6)
C22 Ir1 C14 C13 -72.5(4)
C13 C14 C15 C16 -1.0(7)
Ir1 C14 C15 C16 -176.5(4)
C13 C14 C15 C28 179.2(4)
Ir1 C14 C15 C28 3.7(7)
C14 C15 C16 C17 0.3(7)
C28 C15 C16 C17 -179.9(5)
C15 C16 C17 C18 -0.3(7)
C15 C16 C17 C29 178.4(5)
C14 C13 C18 C17 -1.9(7)
N2 C13 C18 C17 -175.2(4)
C16 C17 C18 C13 1.1(7)
C29 C17 C18 C13 -177.7(5)
C1 Ir1 C19 C20 -171.1(4)
C14 Ir1 C19 C20 109.1(4)
N3 Ir1 C19 C20 6.4(4)
O1 Ir1 C19 C20 -44.7(8)
O2 Ir1 C19 C20 -71.6(4)
C22 Ir1 C19 C20 -65.9(5)
Ir1 C19 C20 C21 -5.3(6)
C27 N3 C21 C24 -0.7(7)
Ir1 N3 C21 C24 -175.1(3)
C27 N3 C21 C20 -179.9(4)
Ir1 N3 C21 C20 5.8(5)
C19 C20 C21 N3 -0.6(6)
C19 C20 C21 C24 -179.7(5)
Ir1 O1 C22 O2 -0.1(5)
Ir1 O1 C22 C23 -179.6(4)
Ir1 O2 C22 O1 0.1(4)
Ir1 O2 C22 C23 179.6(4)
C1 Ir1 C22 O1 -85.6(3)
C19 Ir1 C22 O1 169.0(3)
C14 Ir1 C22 O1 -4.5(4)
N3 Ir1 C22 O1 99.5(3)
O2 Ir1 C22 O1 -179.9(4)
C1 Ir1 C22 O2 94.3(3)
C19 Ir1 C22 O2 -11.1(4)
C14 Ir1 C22 O2 175.5(3)
N3 Ir1 C22 O2 -80.6(3)
O1 Ir1 C22 O2 179.9(4)
C1 Ir1 C22 C23 -75(11)
C19 Ir1 C22 C23 180(100)
C14 Ir1 C22 C23 7(11)
N3 Ir1 C22 C23 110(11)
O1 Ir1 C22 C23 11(10)
O2 Ir1 C22 C23 -169(11)
N3 C21 C24 C25 0.8(7)
C20 C21 C24 C25 179.8(5)
C21 C24 C25 C26 -0.6(7)
C24 C25 C26 C27 0.2(7)
C21 N3 C27 C26 0.4(7)
Ir1 N3 C27 C26 173.9(4)
C25 C26 C27 N3 -0.2(8)
